data_7039772
loop_
_publ_author_name
'Adhikary, Jaydeep'
'Chakraborty, Aratrika'
'Dasgupta, Sanchari'
'Chattopadhyay, Shyamal Kumar'
'Kruszynski, Rafa\/l'
'Trzesowska-Kruszynska, Agata'
'Stepanovi\'c, Stepan'
'Gruden-Pavlovi\'c, Maja'
'Swart, Marcel'
'Das, Debasis'

_publ_section_title
;
 Unique mononuclear Mn(II) complexes of an end-off compartmental Schiff
 base ligand: experimental and theoretical studies on their bio-relevant
 catalytic promiscuity.
;
_journal_issue 31
_journal_name_full 'Dalton transactions (Cambridge, England : 2003)'
_journal_page_first 12409
_journal_page_last 12422
_journal_paper_doi 10.1039/c6dt00625f
_journal_volume 45
_journal_year 2016
_chemical_formula_sum 'C28 H34 Cl Mn N7 O7'
_chemical_formula_weight 671.01
_space_group_crystal_system triclinic
_space_group_IT_number 2
_space_group_name_Hall '-P 1'
_space_group_name_H-M_alt 'P -1'
_symmetry_space_group_name_Hall '-P 1'
_symmetry_space_group_name_H-M 'P -1'
_atom_sites_solution_hydrogens mixed
_audit_creation_method SHELXL-2014/7
_audit_update_record
;
2016-06-27 deposited with the CCDC.
2016-07-04 downloaded from the CCDC.
;
_cell_angle_alpha 65.0060(10)
_cell_angle_beta 80.9370(10)
_cell_angle_gamma 70.8760(10)
_cell_formula_units_Z 2
_cell_length_a 9.8005(5)
_cell_length_b 12.8410(6)
_cell_length_c 14.5139(7)
_cell_measurement_reflns_used 583
_cell_measurement_temperature 291(1)
_cell_measurement_theta_max 20
_cell_measurement_theta_min 2
_cell_volume 1563.74(13)
_computing_cell_refinement 'SAINT-Plus (Bruker, 2008)'
_computing_data_collection 'APEX2 (Bruker, 2005)'
_computing_data_reduction 'SAINT-Plus (Bruker, 2008)'
_computing_molecular_graphics
;XP in SHELXTL/PC (Sheldrick, 2008)
 ORTEP-3 W v. 1.062 (Farrugia 1997)
;
_computing_publication_material
;SHELXL-97 (Sheldrick, 2008) and
 PLATON (Spek, 1990)
;
_computing_structure_refinement 'SHELXL-2014/7 (Sheldrick, 2015)'
_computing_structure_solution 'SHELXS-97 (Sheldrick, 2008)'
_diffrn_ambient_temperature 291(1)
_diffrn_detector_area_resol_mean 14
_diffrn_measured_fraction_theta_full 0.988
_diffrn_measured_fraction_theta_max 0.963
_diffrn_measurement_device_type 'Bruker APEX CCD'
_diffrn_measurement_method \w
_diffrn_radiation_type MoK\a
_diffrn_radiation_wavelength 0.71073
_diffrn_reflns_av_R_equivalents 0.0287
_diffrn_reflns_av_unetI/netI 0.0316
_diffrn_reflns_Laue_measured_fraction_full 0.988
_diffrn_reflns_Laue_measured_fraction_max 0.963
_diffrn_reflns_limit_h_max 12
_diffrn_reflns_limit_h_min -12
_diffrn_reflns_limit_k_max 16
_diffrn_reflns_limit_k_min -15
_diffrn_reflns_limit_l_max 17
_diffrn_reflns_limit_l_min -18
_diffrn_reflns_number 19093
_diffrn_reflns_point_group_measured_fraction_full 0.988
_diffrn_reflns_point_group_measured_fraction_max 0.963
_diffrn_reflns_theta_full 25.242
_diffrn_reflns_theta_max 26.447
_diffrn_reflns_theta_min 1.829
_diffrn_source 'fine-focus sealed tube'
_exptl_absorpt_coefficient_mu 0.564
_exptl_absorpt_correction_T_max 0.970
_exptl_absorpt_correction_T_min 0.914
_exptl_absorpt_correction_type multi-scan
_exptl_absorpt_process_details '(SADABS; Sheldrick, 1996)'
_exptl_crystal_colour 'pale pink'
_exptl_crystal_density_diffrn 1.425
_exptl_crystal_description prism
_exptl_crystal_F_000 698
_exptl_crystal_size_max 0.254
_exptl_crystal_size_mid 0.116
_exptl_crystal_size_min 0.069
_refine_diff_density_max 0.244
_refine_diff_density_min -0.316
_refine_diff_density_rms 0.045
_refine_ls_extinction_method none
_refine_ls_goodness_of_fit_ref 1.050
_refine_ls_hydrogen_treatment mixed
_refine_ls_matrix_type full
_refine_ls_number_parameters 448
_refine_ls_number_reflns 6222
_refine_ls_number_restraints 0
_refine_ls_restrained_S_all 1.050
_refine_ls_R_factor_all 0.0501
_refine_ls_R_factor_gt 0.0378
_refine_ls_shift/su_max 0.000
_refine_ls_shift/su_mean 0.000
_refine_ls_structure_factor_coef Fsqd
_refine_ls_weighting_details 'w=1/[\s^2^(Fo^2^)+(0.0599P)^2^+0.3584P] where P=(Fo^2^+2Fc^2^)/3'
_refine_ls_weighting_scheme calc
_refine_ls_wR_factor_gt 0.1053
_refine_ls_wR_factor_ref 0.1151
_reflns_Friedel_coverage 0.000
_reflns_number_gt 4972
_reflns_number_total 6222
_reflns_threshold_expression 'I > 2\s(I)'
_cod_data_source_file c6dt00625f2.cif
_cod_data_source_block dd546
_cod_depositor_comments 'Adding full bibliography for 7039770--7039772.cif.'
_cod_database_code 7039772
_shelx_shelxl_version_number 2014/7
_shelx_space_group_comment
;
The symmetry employed for this shelxl refinement is uniquely defined
by the following loop, which should always be used as a source of
symmetry information in preference to the above space-group names.
They are only intended as comments.
;

loop_
_space_group_symop_operation_xyz
'x, y, z'
'-x, -y, -z'

loop_
_atom_site_label
_atom_site_type_symbol
_atom_site_fract_x
_atom_site_fract_y
_atom_site_fract_z
_atom_site_U_iso_or_equiv
_atom_site_adp_type
_atom_site_occupancy
_atom_site_site_symmetry_order
_atom_site_calc_flag
_atom_site_refinement_flags_posn
_atom_site_refinement_flags_adp
_atom_site_refinement_flags_occupancy
_atom_site_disorder_assembly
_atom_site_disorder_group
Mn1 Mn 0.28841(3) 0.15495(3) 0.17287(2) 0.04170(12) Uani 1 1 d . . . . .
Cl1 Cl -0.01850(6) 0.23382(5) 0.44205(5) 0.05797(17) Uani 1 1 d . . . . .
O1 O 0.49685(16) 0.07326(14) 0.22823(13) 0.0550(4) Uani 1 1 d . . . . .
N3 N 0.34257(18) 0.00525(15) 0.12093(13) 0.0407(4) Uani 1 1 d . . . . .
O3 O 0.2626(2) 0.28494(17) 0.23843(17) 0.0655(5) Uani 1 1 d . . . . .
N1 N 0.6377(2) 0.10146(17) 0.34545(15) 0.0480(4) Uani 1 1 d . . . . .
O2 O 0.2099(2) 0.03774(19) 0.32019(14) 0.0665(5) Uani 1 1 d . . . . .
O7 O 0.1206(2) 0.2512(2) 0.43326(17) 0.0861(6) Uani 1 1 d . . . . .
C8 C 0.5980(2) -0.02320(18) 0.23281(15) 0.0397(4) Uani 1 1 d . . . . .
C9 C 0.5892(2) -0.09760(18) 0.18518(15) 0.0396(4) Uani 1 1 d . . . . .
N4 N 0.0631(2) 0.21423(16) 0.11840(15) 0.0510(4) Uani 1 1 d . . . . .
N2 N 0.6190(2) 0.20100(17) 0.60180(14) 0.0526(5) Uani 1 1 d . . . . .
C7 C 0.7248(2) -0.05911(18) 0.28791(15) 0.0409(4) Uani 1 1 d . . . . .
N5 N 0.3589(2) 0.28235(18) 0.02824(16) 0.0613(5) Uani 1 1 d . . . . .
C19 C 0.4615(2) -0.07816(18) 0.13311(16) 0.0423(5) Uani 1 1 d . . . . .
H19 H 0.4677 -0.1332 0.1056 0.051 Uiso 1 1 calc R U . . .
C6 C 0.8382(2) -0.16130(19) 0.29150(16) 0.0442(5) Uani 1 1 d . . . . .
H6 H 0.9199 -0.1825 0.3280 0.053 Uiso 1 1 calc R U . . .
C10 C 0.7061(2) -0.19794(18) 0.19153(15) 0.0421(5) Uani 1 1 d . . . . .
H10 H 0.6989 -0.2452 0.1596 0.051 Uiso 1 1 calc R U . . .
C11 C 0.7361(2) 0.00720(19) 0.34371(16) 0.0458(5) Uani 1 1 d . . . . .
H11 H 0.8191 -0.0196 0.3805 0.055 Uiso 1 1 calc R U . . .
C5 C 0.8324(2) -0.23192(18) 0.24243(15) 0.0410(4) Uani 1 1 d . . . . .
C3 C 0.9609(2) -0.3412(2) 0.24497(18) 0.0511(5) Uani 1 1 d . . . . .
C21 C 0.0824(2) 0.0154(2) 0.12903(19) 0.0534(6) Uani 1 1 d . . . . .
H21A H 0.0243 -0.0200 0.1095 0.064 Uiso 1 1 calc R U . . .
H21B H 0.1019 -0.0310 0.2008 0.064 Uiso 1 1 calc R U . . .
C14 C 0.5094(2) 0.2362(2) 0.54097(16) 0.0478(5) Uani 1 1 d . . . . .
C27 C 0.4284(2) 0.3290(2) -0.03612(18) 0.0496(5) Uani 1 1 d . . . . .
C22 C -0.0054(2) 0.1405(2) 0.11519(16) 0.0479(5) Uani 1 1 d . . . . .
N6 N 0.5086(3) 0.3698(2) -0.1136(2) 0.0965(9) Uani 1 1 d . . . . .
C20 C 0.2260(2) 0.0024(2) 0.06999(18) 0.0523(5) Uani 1 1 d . . . . .
H20A H 0.2539 -0.0730 0.0617 0.063 Uiso 1 1 calc R U . . .
H20B H 0.2137 0.0669 0.0028 0.063 Uiso 1 1 calc R U . . .
C23 C -0.1531(3) 0.1794(2) 0.10021(19) 0.0606(6) Uani 1 1 d . . . . .
H23 H -0.1989 0.1276 0.0979 0.073 Uiso 1 1 calc R U . . .
C15 C 0.3972(3) 0.3399(2) 0.5267(2) 0.0634(6) Uani 1 1 d . . . . .
H15 H 0.3215 0.3621 0.4845 0.076 Uiso 1 1 calc R U . . .
C28 C 0.5377(3) 0.4699(2) -0.1433(2) 0.0626(6) Uani 1 1 d . . . . .
C4 C 1.0095(4) -0.4211(2) 0.3541(2) 0.0796(8) Uani 1 1 d . . . . .
H4A H 1.0354 -0.3751 0.3827 0.119 Uiso 1 1 calc R U . . .
H4B H 1.0916 -0.4874 0.3544 0.119 Uiso 1 1 calc R U . . .
H4C H 0.9320 -0.4508 0.3939 0.119 Uiso 1 1 calc R U . . .
C2 C 0.9243(3) -0.4163(3) 0.2002(3) 0.0812(9) Uani 1 1 d . . . . .
H2A H 0.9016 -0.3690 0.1298 0.122 Uiso 1 1 calc R U . . .
H2B H 0.8427 -0.4422 0.2365 0.122 Uiso 1 1 calc R U . . .
H2C H 1.0057 -0.4853 0.2061 0.122 Uiso 1 1 calc R U . . .
C25 C -0.1612(3) 0.3693(3) 0.0902(3) 0.0833(9) Uani 1 1 d . . . . .
H25 H -0.2117 0.4479 0.0816 0.100 Uiso 1 1 calc R U . . .
C24 C -0.2318(3) 0.2943(3) 0.0888(2) 0.0773(8) Uani 1 1 d . . . . .
H24 H -0.3312 0.3205 0.0803 0.093 Uiso 1 1 calc R U . . .
C26 C -0.0156(3) 0.3276(2) 0.1045(2) 0.0679(7) Uani 1 1 d . . . . .
H26 H 0.0315 0.3797 0.1047 0.082 Uiso 1 1 calc R U . . .
C18 C 0.6186(3) 0.2718(3) 0.64798(19) 0.0672(7) Uani 1 1 d . . . . .
H18 H 0.6953 0.2486 0.6897 0.081 Uiso 1 1 calc R U . . .
C16 C 0.4000(4) 0.4100(2) 0.5766(2) 0.0780(9) Uani 1 1 d . . . . .
H16 H 0.3255 0.4802 0.5685 0.094 Uiso 1 1 calc R U . . .
C17 C 0.5124(4) 0.3759(3) 0.6377(2) 0.0771(9) Uani 1 1 d . . . . .
H17 H 0.5167 0.4223 0.6714 0.093 Uiso 1 1 calc R U . . .
C1 C 1.0861(3) -0.2948(3) 0.1824(3) 0.0855(9) Uani 1 1 d . . . . .
H1A H 1.0564 -0.2438 0.1138 0.128 Uiso 1 1 calc R U . . .
H1B H 1.1674 -0.3616 0.1826 0.128 Uiso 1 1 calc R U . . .
H1C H 1.1128 -0.2500 0.2117 0.128 Uiso 1 1 calc R U . . .
N7 N 0.5720(3) 0.5548(2) -0.1778(2) 0.0940(9) Uani 1 1 d . . . . .
O5 O -0.0685(11) 0.2924(10) 0.3438(5) 0.135(4) Uani 0.430(10) 1 d . . P A 1
O4 O 0.0014(6) 0.1154(4) 0.4754(8) 0.090(3) Uani 0.430(10) 1 d . . P A 1
O6 O -0.0938(10) 0.2872(12) 0.5058(10) 0.130(5) Uani 0.430(10) 1 d . . P A 1
O5' O -0.0340(4) 0.1889(8) 0.3690(5) 0.103(3) Uani 0.570(10) 1 d . . P A 2
O4' O -0.0378(5) 0.1409(5) 0.5405(4) 0.092(2) Uani 0.570(10) 1 d . . P A 2
O6' O -0.1376(6) 0.3332(4) 0.4317(7) 0.112(3) Uani 0.570(10) 1 d . . P A 2
C12 C 0.6384(3) 0.1687(2) 0.40499(18) 0.0518(5) Uani 1 1 d . . . . .
H12A H 0.6247 0.2526 0.3605 0.062 Uiso 1 1 calc R U . . .
H12B H 0.7311 0.1379 0.4372 0.062 Uiso 1 1 calc R U . . .
C13 C 0.5183(3) 0.1573(2) 0.48597(18) 0.0540(6) Uani 1 1 d . . . . .
H13A H 0.4269 0.1808 0.4543 0.065 Uiso 1 1 calc R U . . .
H13B H 0.5371 0.0744 0.5342 0.065 Uiso 1 1 calc R U . . .
H3O H 0.308(3) 0.335(3) 0.220(2) 0.084(10) Uiso 1 1 d . . . . .
H2O H 0.250(3) -0.034(3) 0.348(2) 0.069(9) Uiso 1 1 d . . . . .
H3P H 0.215(3) 0.283(3) 0.290(2) 0.076(10) Uiso 1 1 d . . . . .
H2P H 0.132(4) 0.066(3) 0.353(3) 0.096(11) Uiso 1 1 d . . . . .
H1N H 0.567(3) 0.121(2) 0.315(2) 0.068(9) Uiso 1 1 d . . . . .

loop_
_atom_site_aniso_label
_atom_site_aniso_U_11
_atom_site_aniso_U_22
_atom_site_aniso_U_33
_atom_site_aniso_U_23
_atom_site_aniso_U_13
_atom_site_aniso_U_12
Mn1 0.03940(19) 0.03448(19) 0.0512(2) -0.01998(15) 0.00259(13) -0.00843(14)
Cl1 0.0506(3) 0.0544(4) 0.0666(4) -0.0276(3) 0.0054(3) -0.0107(3)
O1 0.0451(9) 0.0507(9) 0.0789(11) -0.0430(8) -0.0106(8) 0.0017(7)
N3 0.0405(10) 0.0403(9) 0.0432(9) -0.0195(8) 0.0022(7) -0.0116(8)
O3 0.0759(13) 0.0575(11) 0.0817(13) -0.0442(10) 0.0333(11) -0.0366(10)
N1 0.0465(11) 0.0498(11) 0.0572(12) -0.0313(9) 0.0023(9) -0.0140(9)
O2 0.0774(13) 0.0450(11) 0.0601(11) -0.0163(9) 0.0167(10) -0.0112(10)
O7 0.0685(12) 0.1130(17) 0.0967(15) -0.0530(13) 0.0200(11) -0.0463(12)
C8 0.0377(11) 0.0369(11) 0.0435(11) -0.0185(9) 0.0049(8) -0.0089(9)
C9 0.0402(11) 0.0371(10) 0.0403(10) -0.0179(8) 0.0051(8) -0.0091(9)
N4 0.0460(10) 0.0411(10) 0.0601(11) -0.0186(9) -0.0029(8) -0.0066(8)
N2 0.0646(12) 0.0472(11) 0.0493(11) -0.0187(9) 0.0043(9) -0.0237(9)
C7 0.0415(11) 0.0390(11) 0.0434(11) -0.0190(9) 0.0051(9) -0.0123(9)
N5 0.0729(14) 0.0498(12) 0.0605(12) -0.0184(10) 0.0093(11) -0.0267(11)
C19 0.0443(12) 0.0410(11) 0.0471(11) -0.0258(9) 0.0056(9) -0.0111(10)
C6 0.0385(11) 0.0477(12) 0.0433(11) -0.0171(9) 0.0016(9) -0.0112(9)
C10 0.0480(12) 0.0368(11) 0.0420(11) -0.0196(9) 0.0057(9) -0.0107(9)
C11 0.0435(12) 0.0492(13) 0.0485(12) -0.0227(10) 0.0028(9) -0.0158(10)
C5 0.0418(11) 0.0343(10) 0.0404(11) -0.0145(9) 0.0051(8) -0.0064(9)
C3 0.0495(13) 0.0394(12) 0.0569(13) -0.0208(10) -0.0027(10) -0.0005(10)
C21 0.0494(13) 0.0493(13) 0.0644(14) -0.0204(11) -0.0019(11) -0.0206(11)
C14 0.0520(13) 0.0505(13) 0.0451(12) -0.0216(10) 0.0120(10) -0.0227(11)
C27 0.0531(13) 0.0492(13) 0.0561(14) -0.0280(11) 0.0023(11) -0.0190(11)
C22 0.0443(12) 0.0494(13) 0.0448(12) -0.0155(10) 0.0032(9) -0.0134(10)
N6 0.138(2) 0.0959(19) 0.0960(19) -0.0643(16) 0.0643(18) -0.0801(19)
C20 0.0515(13) 0.0534(14) 0.0586(14) -0.0308(11) -0.0032(10) -0.0114(11)
C23 0.0452(13) 0.0764(18) 0.0603(15) -0.0282(13) 0.0004(11) -0.0172(13)
C15 0.0606(15) 0.0583(15) 0.0626(15) -0.0232(13) 0.0071(12) -0.0115(13)
C28 0.0553(15) 0.0656(17) 0.0745(17) -0.0358(14) 0.0194(12) -0.0261(13)
C4 0.090(2) 0.0526(16) 0.0743(19) -0.0176(14) -0.0248(16) 0.0073(15)
C2 0.0765(19) 0.0606(17) 0.109(2) -0.0539(17) -0.0231(17) 0.0134(14)
C25 0.0615(18) 0.0634(18) 0.111(3) -0.0402(17) -0.0196(16) 0.0155(15)
C24 0.0452(15) 0.086(2) 0.089(2) -0.0381(17) -0.0126(14) 0.0062(15)
C26 0.0610(16) 0.0491(15) 0.089(2) -0.0303(14) -0.0121(14) -0.0016(12)
C18 0.099(2) 0.0688(17) 0.0478(14) -0.0220(13) 0.0042(13) -0.0465(16)
C16 0.098(2) 0.0497(16) 0.077(2) -0.0307(15) 0.0312(18) -0.0175(15)
C17 0.132(3) 0.0588(17) 0.0579(16) -0.0343(14) 0.0282(17) -0.0480(19)
C1 0.0566(17) 0.0633(18) 0.114(2) -0.0371(17) 0.0226(16) 0.0024(14)
N7 0.0820(18) 0.0698(16) 0.135(2) -0.0443(16) 0.0431(16) -0.0436(15)
O5 0.173(8) 0.137(9) 0.086(4) 0.007(5) -0.055(5) -0.078(7)
O4 0.077(4) 0.045(3) 0.131(8) -0.023(3) 0.010(4) -0.021(2)
O6 0.087(6) 0.189(12) 0.187(10) -0.154(10) 0.066(6) -0.055(7)
O5' 0.054(2) 0.171(8) 0.123(5) -0.105(6) 0.009(2) -0.023(3)
O4' 0.060(3) 0.098(4) 0.082(3) 0.008(3) -0.006(2) -0.034(3)
O6' 0.074(3) 0.053(3) 0.181(8) -0.043(4) 0.020(4) 0.004(2)
C12 0.0557(13) 0.0567(14) 0.0585(13) -0.0353(11) 0.0100(10) -0.0244(11)
C13 0.0536(13) 0.0602(15) 0.0605(14) -0.0332(12) 0.0068(11) -0.0233(12)

loop_
_atom_type_symbol
_atom_type_description
_atom_type_scat_dispersion_real
_atom_type_scat_dispersion_imag
_atom_type_scat_source
C C 0.0033 0.0016 'International Tables Vol C Tables 4.2.6.8 and 6.1.1.4'
H H 0.0000 0.0000 'International Tables Vol C Tables 4.2.6.8 and 6.1.1.4'
N N 0.0061 0.0033 'International Tables Vol C Tables 4.2.6.8 and 6.1.1.4'
O O 0.0106 0.0060 'International Tables Vol C Tables 4.2.6.8 and 6.1.1.4'
Cl Cl 0.1484 0.1585 'International Tables Vol C Tables 4.2.6.8 and 6.1.1.4'
Mn Mn 0.3368 0.7283 'International Tables Vol C Tables 4.2.6.8 and 6.1.1.4'

loop_
_geom_angle_atom_site_label_1
_geom_angle_atom_site_label_2
_geom_angle_atom_site_label_3
_geom_angle
O1 Mn1 O3 88.49(7)
O1 Mn1 N5 92.92(8)
O3 Mn1 N5 88.05(8)
O1 Mn1 O2 88.58(8)
O3 Mn1 O2 88.54(8)
N5 Mn1 O2 176.23(8)
O1 Mn1 N3 83.41(6)
O3 Mn1 N3 171.51(7)
N5 Mn1 N3 94.86(7)
O2 Mn1 N3 88.74(7)
O1 Mn1 N4 171.13(6)
O3 Mn1 N4 98.77(7)
N5 Mn1 N4 92.42(8)
O2 Mn1 N4 86.53(8)
N3 Mn1 N4 89.08(6)
O4 Cl1 O6 116.3(6)
O4 Cl1 O5 110.5(5)
O6 Cl1 O5 113.7(6)
O4 Cl1 O7 107.3(3)
O6 Cl1 O7 103.5(4)
O5 Cl1 O7 104.3(3)
O6' Cl1 O7 116.8(3)
O6' Cl1 O5' 106.7(4)
O7 Cl1 O5' 111.59(19)
O6' Cl1 O4' 105.8(3)
O7 Cl1 O4' 110.91(18)
O5' Cl1 O4' 104.2(3)
C8 O1 Mn1 135.19(13)
C19 N3 C20 117.66(17)
C19 N3 Mn1 126.68(14)
C20 N3 Mn1 115.64(13)
Mn1 O3 H3O 126(2)
Mn1 O3 H3P 123(2)
H3O O3 H3P 111(3)
C11 N1 C12 126.3(2)
C11 N1 H1N 116(2)
C12 N1 H1N 117(2)
Mn1 O2 H2O 123(2)
Mn1 O2 H2P 122(2)
H2O O2 H2P 114(3)
O1 C8 C7 119.63(17)
O1 C8 C9 123.05(18)
C7 C8 C9 117.31(18)
C10 C9 C8 118.86(18)
C10 C9 C19 117.36(18)
C8 C9 C19 123.72(18)
C22 N4 C26 118.0(2)
C22 N4 Mn1 124.71(15)
C26 N4 Mn1 116.30(16)
C14 N2 C18 117.4(2)
C6 C7 C8 120.84(18)
C6 C7 C11 119.05(19)
C8 C7 C11 120.07(19)
C27 N5 Mn1 162.6(2)
N3 C19 C9 127.69(18)
N3 C19 H19 116.2
C9 C19 H19 116.2
C5 C6 C7 122.15(19)
C5 C6 H6 118.9
C7 C6 H6 118.9
C5 C10 C9 124.37(19)
C5 C10 H10 117.8
C9 C10 H10 117.8
N1 C11 C7 123.6(2)
N1 C11 H11 118.2
C7 C11 H11 118.2
C6 C5 C10 116.39(19)
C6 C5 C3 120.81(19)
C10 C5 C3 122.80(18)
C2 C3 C4 108.6(2)
C2 C3 C1 108.7(2)
C4 C3 C1 108.8(2)
C2 C3 C5 112.20(19)
C4 C3 C5 110.3(2)
C1 C3 C5 108.07(19)
C22 C21 C20 116.44(19)
C22 C21 H21A 108.2
C20 C21 H21A 108.2
C22 C21 H21B 108.2
C20 C21 H21B 108.2
H21A C21 H21B 107.3
N2 C14 C15 122.3(2)
N2 C14 C13 115.7(2)
C15 C14 C13 122.0(2)
N5 C27 N6 171.6(2)
N4 C22 C23 120.9(2)
N4 C22 C21 117.94(19)
C23 C22 C21 121.2(2)
C27 N6 C28 125.1(2)
N3 C20 C21 112.65(18)
N3 C20 H20A 109.1
C21 C20 H20A 109.1
N3 C20 H20B 109.1
C21 C20 H20B 109.1
H20A C20 H20B 107.8
C24 C23 C22 120.2(2)
C24 C23 H23 119.9
C22 C23 H23 119.9
C14 C15 C16 118.5(3)
C14 C15 H15 120.7
C16 C15 H15 120.7
N7 C28 N6 172.3(3)
C3 C4 H4A 109.5
C3 C4 H4B 109.5
H4A C4 H4B 109.5
C3 C4 H4C 109.5
H4A C4 H4C 109.5
H4B C4 H4C 109.5
C3 C2 H2A 109.5
C3 C2 H2B 109.5
H2A C2 H2B 109.5
C3 C2 H2C 109.5
H2A C2 H2C 109.5
H2B C2 H2C 109.5
C26 C25 C24 119.3(3)
C26 C25 H25 120.4
C24 C25 H25 120.4
C25 C24 C23 118.6(3)
C25 C24 H24 120.7
C23 C24 H24 120.7
N4 C26 C25 123.0(3)
N4 C26 H26 118.5
C25 C26 H26 118.5
N2 C18 C17 124.0(3)
N2 C18 H18 118.0
C17 C18 H18 118.0
C17 C16 C15 119.7(3)
C17 C16 H16 120.2
C15 C16 H16 120.2
C16 C17 C18 118.1(2)
C16 C17 H17 121.0
C18 C17 H17 121.0
C3 C1 H1A 109.5
C3 C1 H1B 109.5
H1A C1 H1B 109.5
C3 C1 H1C 109.5
H1A C1 H1C 109.5
H1B C1 H1C 109.5
N1 C12 C13 110.11(17)
N1 C12 H12A 109.6
C13 C12 H12A 109.6
N1 C12 H12B 109.6
C13 C12 H12B 109.6
H12A C12 H12B 108.2
C14 C13 C12 110.31(17)
C14 C13 H13A 109.6
C12 C13 H13A 109.6
C14 C13 H13B 109.6
C12 C13 H13B 109.6
H13A C13 H13B 108.1

loop_
_geom_bond_atom_site_label_1
_geom_bond_atom_site_label_2
_geom_bond_distance
Mn1 O1 2.0784(15)
Mn1 O3 2.1784(17)
Mn1 N5 2.223(2)
Mn1 O2 2.2247(18)
Mn1 N3 2.2306(16)
Mn1 N4 2.2408(19)
Cl1 O4 1.340(5)
Cl1 O6 1.364(6)
Cl1 O5 1.382(6)
Cl1 O6' 1.390(5)
Cl1 O7 1.4298(19)
Cl1 O5' 1.451(4)
Cl1 O4' 1.457(4)
O1 C8 1.291(2)
N3 C19 1.274(3)
N3 C20 1.473(3)
O3 H3O 0.83(3)
O3 H3P 0.82(3)
N1 C11 1.284(3)
N1 C12 1.459(3)
N1 H1N 0.79(3)
O2 H2O 0.81(3)
O2 H2P 0.89(4)
C8 C7 1.423(3)
C8 C9 1.424(3)
C9 C10 1.395(3)
C9 C19 1.460(3)
N4 C22 1.346(3)
N4 C26 1.349(3)
N2 C14 1.335(3)
N2 C18 1.337(3)
C7 C6 1.401(3)
C7 C11 1.437(3)
N5 C27 1.135(3)
C19 H19 0.9300
C6 C5 1.387(3)
C6 H6 0.9300
C10 C5 1.390(3)
C10 H10 0.9300
C11 H11 0.9300
C5 C3 1.539(3)
C3 C2 1.520(3)
C3 C4 1.528(4)
C3 C1 1.535(4)
C21 C22 1.496(3)
C21 C20 1.527(3)
C21 H21A 0.9700
C21 H21B 0.9700
C14 C15 1.380(3)
C14 C13 1.507(3)
C27 N6 1.285(3)
C22 C23 1.388(3)
N6 C28 1.286(3)
C20 H20A 0.9700
C20 H20B 0.9700
C23 C24 1.373(4)
C23 H23 0.9300
C15 C16 1.381(4)
C15 H15 0.9300
C28 N7 1.130(3)
C4 H4A 0.9600
C4 H4B 0.9600
C4 H4C 0.9600
C2 H2A 0.9600
C2 H2B 0.9600
C2 H2C 0.9600
C25 C26 1.365(4)
C25 C24 1.366(4)
C25 H25 0.9300
C24 H24 0.9300
C26 H26 0.9300
C18 C17 1.364(4)
C18 H18 0.9300
C16 C17 1.362(4)
C16 H16 0.9300
C17 H17 0.9300
C1 H1A 0.9600
C1 H1B 0.9600
C1 H1C 0.9600
C12 C13 1.523(3)
C12 H12A 0.9700
C12 H12B 0.9700
C13 H13A 0.9700
C13 H13B 0.9700

loop_
_geom_hbond_atom_site_label_D
_geom_hbond_atom_site_label_H
_geom_hbond_atom_site_label_A
_geom_hbond_distance_DH
_geom_hbond_distance_HA
_geom_hbond_distance_DA
_geom_hbond_angle_DHA
_geom_hbond_site_symmetry_A
O2 H2O N2 0.81(3) 1.99(3) 2.791(3) 168(3) 2_656
O2 H2P O5' 0.89(4) 1.92(4) 2.752(5) 154(3) .
O2 H2P O4 0.89(4) 2.21(4) 3.059(10) 158(3) .
O2 H2P Cl1 0.89(4) 2.86(4) 3.647(2) 149(3) .
O3 H3P O7 0.82(3) 2.06(3) 2.871(3) 171(3) .
O3 H3P Cl1 0.82(3) 2.95(3) 3.706(2) 156(3) .
O3 H3O N7 0.83(3) 1.98(3) 2.801(3) 176(3) 2_665
N1 H1N O1 0.79(3) 1.91(3) 2.553(2) 138(3) .
C11 H11 O4' 0.93 2.33 3.220(5) 161.0 2_656
C12 H12B O5' 0.97 2.54 3.247(5) 130.2 1_655
C16 H16 O6' 0.93 2.50 3.421(5) 172.1 2_566
